data_4073646
loop_
_publ_author_name
'Ionkin, Alex S.'
'Marshall, William J.'
'Fish, Brian M.'
'Schiffhauer, Matthew F.'
'Davidson, Fredric'
'McEwen, Charles N.'
'Keys, Dalen E.'

_publ_section_title
;
 Aromatic 1H-[1,2]Diphosphole with a Planar Tricoordinated Phosphorus,
 Plus \h2-Coordination Mode between Ruthenium(0) and a
 Phosphaalkene&#x2020;
;
_journal_issue 20
_journal_name_full Organometallics
_journal_page_first 5050
_journal_paper_doi 10.1021/om7005084
_journal_volume 26
_journal_year 2007
_chemical_formula_sum 'C21 H32 P2'
_chemical_formula_weight 346.41
_chemical_name_systematic
;
 ?
;
_space_group_IT_number 14
_symmetry_cell_setting monoclinic
_symmetry_space_group_name_Hall '-P 2ybc'
_symmetry_space_group_name_H-M 'P 1 21/c 1'
_atom_sites_solution_hydrogens geom
_atom_sites_solution_primary direct
_atom_sites_solution_secondary difmap
_audit_creation_method SHELXL-97
_cell_angle_alpha 90.00
_cell_angle_beta 91.509(6)
_cell_angle_gamma 90.00
_cell_formula_units_Z 4
_cell_length_a 14.087(5)
_cell_length_b 6.235(2)
_cell_length_c 22.974(8)
_cell_measurement_temperature 293(2)
_cell_volume 2017.2(12)
_computing_cell_refinement 'Bruker XSCANS'
_computing_data_collection 'Bruker XSCANS'
_computing_data_reduction 'Bruker SHELXTL'
_computing_molecular_graphics 'Bruker SHELXTL'
_computing_publication_material 'Bruker SHELXTL'
_computing_structure_refinement 'SHELXL-97 (Sheldrick, 1997)'
_computing_structure_solution 'SHELXS-97 (Sheldrick, 1990)'
_diffrn_ambient_temperature 293(2)
_diffrn_measured_fraction_theta_full 0.975
_diffrn_measured_fraction_theta_max 0.975
_diffrn_measurement_device_type 'Bruker P4'
_diffrn_measurement_method '\w scans'
_diffrn_radiation_monochromator graphite
_diffrn_radiation_source 'fine-focus sealed tube'
_diffrn_radiation_type MoK\a
_diffrn_radiation_wavelength 0.71073
_diffrn_reflns_av_R_equivalents 0.0000
_diffrn_reflns_av_sigmaI/netI 0.0595
_diffrn_reflns_limit_h_max 18
_diffrn_reflns_limit_h_min -18
_diffrn_reflns_limit_k_max 8
_diffrn_reflns_limit_k_min 0
_diffrn_reflns_limit_l_max 29
_diffrn_reflns_limit_l_min 0
_diffrn_reflns_number 6429
_diffrn_reflns_theta_full 27.54
_diffrn_reflns_theta_max 27.54
_diffrn_reflns_theta_min 1.77
_exptl_absorpt_coefficient_mu 0.214
_exptl_absorpt_correction_type none
_exptl_crystal_colour colourless
_exptl_crystal_density_diffrn 1.141
_exptl_crystal_density_method 'not measured'
_exptl_crystal_description wedge
_exptl_crystal_F_000 752
_exptl_crystal_size_max 0.360
_exptl_crystal_size_mid 0.120
_exptl_crystal_size_min 0.120
_refine_diff_density_max 0.653
_refine_diff_density_min -0.565
_refine_diff_density_rms 0.089
_refine_ls_extinction_method none
_refine_ls_goodness_of_fit_ref 1.060
_refine_ls_hydrogen_treatment riding
_refine_ls_matrix_type full
_refine_ls_number_parameters 232
_refine_ls_number_reflns 6439
_refine_ls_number_restraints 0
_refine_ls_restrained_S_all 1.060
_refine_ls_R_factor_all 0.1082
_refine_ls_R_factor_gt 0.0882
_refine_ls_shift/su_max 0.000
_refine_ls_shift/su_mean 0.000
_refine_ls_structure_factor_coef Fsqd
_refine_ls_weighting_details 'calc w=1/[\s^2^(Fo^2^)+(0.1989P)^2^+0.0000P] where P=(Fo^2^+2Fc^2^)/3'
_refine_ls_weighting_scheme calc
_refine_ls_wR_factor_gt 0.2555
_refine_ls_wR_factor_ref 0.2773
_reflns_number_gt 4940
_reflns_number_total 6439
_reflns_threshold_expression >2sigma(I)
_cod_data_source_file om7005084-file002.cif
_cod_data_source_block 06006
_cod_depositor_comments
;
The following automatic conversions were performed:

'_symmetry_cell_setting' value 'Monoclinic' changed to 'monoclinic'
according to /home/saulius/struct/CIF-dictionaries/cif_core.dic
dictionary named 'cif_core.dic' version 2.4.1 from 2010-06-29.

Automatic conversion script
Id: cif_fix_values 1715 2011-07-08 13:25:40Z adriana 
;
_cod_original_cell_volume 2017.4(13)
_cod_original_sg_symbol_H-M P2(1)/c
_cod_database_code 4073646

loop_
_symmetry_equiv_pos_as_xyz
'x, y, z'
'-x, y+1/2, -z+1/2'
'-x, -y, -z'
'x, -y-1/2, z-1/2'

loop_
_atom_site_label
_atom_site_type_symbol
_atom_site_fract_x
_atom_site_fract_y
_atom_site_fract_z
_atom_site_U_iso_or_equiv
_atom_site_adp_type
_atom_site_occupancy
_atom_site_symmetry_multiplicity
_atom_site_calc_flag
_atom_site_refinement_flags
P1 P 0.28043(7) 0.67016(15) 0.20867(4) 0.0268(3) Uani 1 1 d .
C1 C 0.2360(3) 0.9060(8) 0.3014(2) 0.0461(12) Uani 1 1 d .
H1 H 0.231(3) 0.974(7) 0.3375(18) 0.030(10) Uiso 1 1 d .
P2 P 0.23446(8) 0.63002(19) 0.29305(5) 0.0409(3) Uani 1 1 d .
C2 C 0.2555(3) 1.0381(7) 0.2532(2) 0.0460(12) Uani 1 1 d .
H2 H 0.257(3) 1.194(10) 0.255(2) 0.073(18) Uiso 1 1 d .
C3 C 0.2724(3) 0.9449(6) 0.2015(2) 0.0398(10) Uani 1 1 d .
H3 H 0.289(3) 1.018(7) 0.165(2) 0.041(12) Uiso 1 1 d .
C4 C 0.2653(2) 0.4972(5) 0.14510(15) 0.0221(7) Uani 1 1 d .
C5 C 0.3494(2) 0.4170(6) 0.11894(15) 0.0225(7) Uani 1 1 d .
C6 C 0.3381(2) 0.2846(5) 0.07118(16) 0.0244(8) Uani 1 1 d .
H6A H 0.3925 0.2327 0.0539 0.029 Uiso 1 1 calc R
C7 C 0.2499(2) 0.2235(5) 0.04712(14) 0.0215(7) Uani 1 1 d .
C8 C 0.1709(2) 0.3031(6) 0.07392(17) 0.0265(8) Uani 1 1 d .
H8A H 0.1115 0.2614 0.0593 0.032 Uiso 1 1 calc R
C9 C 0.1741(2) 0.4407(6) 0.12106(16) 0.0232(8) Uani 1 1 d .
C10 C 0.4527(2) 0.4610(6) 0.14143(17) 0.0254(8) Uani 1 1 d .
C11 C 0.5265(3) 0.3513(7) 0.1032(2) 0.0366(10) Uani 1 1 d .
H11A H 0.5892 0.3865 0.1175 0.055 Uiso 1 1 calc R
H11B H 0.5185 0.4003 0.0638 0.055 Uiso 1 1 calc R
H11C H 0.5177 0.1987 0.1046 0.055 Uiso 1 1 calc R
C12 C 0.4708(3) 0.3683(6) 0.20320(18) 0.0332(9) Uani 1 1 d .
H12A H 0.5361 0.3892 0.2146 0.050 Uiso 1 1 calc R
H12B H 0.4565 0.2177 0.2031 0.050 Uiso 1 1 calc R
H12C H 0.4308 0.4403 0.2302 0.050 Uiso 1 1 calc R
C13 C 0.4779(3) 0.7023(6) 0.13952(19) 0.0323(9) Uani 1 1 d .
H13A H 0.5427 0.7221 0.1524 0.048 Uiso 1 1 calc R
H13B H 0.4368 0.7803 0.1646 0.048 Uiso 1 1 calc R
H13C H 0.4699 0.7543 0.1004 0.048 Uiso 1 1 calc R
C14 C 0.2450(3) 0.0819(6) -0.00657(16) 0.0289(8) Uani 1 1 d .
C15 C 0.3014(4) -0.1260(8) 0.0049(3) 0.0659(16) Uani 1 1 d .
H15A H 0.3672 -0.0918 0.0118 0.099 Uiso 1 1 calc R
H15B H 0.2951 -0.2185 -0.0284 0.099 Uiso 1 1 calc R
H15C H 0.2771 -0.1972 0.0384 0.099 Uiso 1 1 calc R
C16 C 0.2863(5) 0.2002(10) -0.0565(2) 0.079(2) Uani 1 1 d .
H16A H 0.2487 0.3254 -0.0650 0.118 Uiso 1 1 calc R
H16B H 0.2864 0.1086 -0.0901 0.118 Uiso 1 1 calc R
H16C H 0.3502 0.2424 -0.0466 0.118 Uiso 1 1 calc R
C17 C 0.1434(3) 0.0114(9) -0.0234(2) 0.0624(16) Uani 1 1 d .
H17A H 0.1062 0.1350 -0.0340 0.094 Uiso 1 1 calc R
H17B H 0.1155 -0.0593 0.0091 0.094 Uiso 1 1 calc R
H17C H 0.1451 -0.0856 -0.0558 0.094 Uiso 1 1 calc R
C18 C 0.0754(3) 0.5115(6) 0.14466(18) 0.0308(9) Uani 1 1 d .
C19 C 0.0526(3) 0.3811(7) 0.1986(2) 0.0412(10) Uani 1 1 d .
H19A H -0.0105 0.4145 0.2106 0.062 Uiso 1 1 calc R
H19B H 0.0973 0.4157 0.2295 0.062 Uiso 1 1 calc R
H19C H 0.0567 0.2309 0.1898 0.062 Uiso 1 1 calc R
C20 C 0.0676(3) 0.7536(7) 0.1575(2) 0.0444(11) Uani 1 1 d .
H20A H 0.0021 0.7916 0.1615 0.067 Uiso 1 1 calc R
H20B H 0.0938 0.8335 0.1260 0.067 Uiso 1 1 calc R
H20C H 0.1022 0.7863 0.1930 0.067 Uiso 1 1 calc R
C21 C -0.0052(3) 0.4658(10) 0.0991(2) 0.0571(15) Uani 1 1 d .
H21A H -0.0626 0.5336 0.1111 0.086 Uiso 1 1 calc R
H21B H -0.0151 0.3139 0.0961 0.086 Uiso 1 1 calc R
H21C H 0.0123 0.5216 0.0620 0.086 Uiso 1 1 calc R

loop_
_atom_site_aniso_label
_atom_site_aniso_U_11
_atom_site_aniso_U_22
_atom_site_aniso_U_33
_atom_site_aniso_U_23
_atom_site_aniso_U_13
_atom_site_aniso_U_12
P1 0.0362(5) 0.0230(4) 0.0213(5) -0.0022(4) 0.0031(4) -0.0008(4)
C1 0.045(3) 0.048(2) 0.046(3) -0.027(2) 0.005(2) 0.007(2)
P2 0.0529(7) 0.0448(6) 0.0254(6) -0.0006(5) 0.0066(5) -0.0017(5)
C2 0.039(2) 0.029(2) 0.070(4) -0.014(2) 0.002(2) 0.0007(18)
C3 0.051(3) 0.0211(18) 0.047(3) 0.0030(18) -0.004(2) -0.0065(18)
C4 0.0296(18) 0.0193(15) 0.0176(16) 0.0032(13) 0.0038(14) 0.0011(14)
C5 0.0242(17) 0.0227(17) 0.0207(19) 0.0041(14) 0.0012(13) -0.0005(14)
C6 0.0239(17) 0.0231(17) 0.026(2) -0.0012(15) 0.0065(14) -0.0010(14)
C7 0.0262(17) 0.0209(16) 0.0174(17) 0.0034(13) 0.0021(13) -0.0008(13)
C8 0.0224(17) 0.0284(19) 0.029(2) 0.0005(16) 0.0003(14) -0.0028(14)
C9 0.0245(18) 0.0239(17) 0.0215(19) 0.0021(15) 0.0047(13) 0.0015(14)
C10 0.0221(18) 0.0272(18) 0.027(2) -0.0036(16) 0.0036(14) -0.0012(14)
C11 0.0221(18) 0.045(2) 0.042(3) -0.014(2) 0.0033(16) 0.0029(17)
C12 0.0273(18) 0.038(2) 0.034(2) -0.0011(19) -0.0038(15) 0.0008(17)
C13 0.0273(18) 0.033(2) 0.036(2) -0.0007(18) -0.0005(16) -0.0095(16)
C14 0.0306(19) 0.0315(19) 0.0244(19) -0.0063(15) 0.0002(15) -0.0049(16)
C15 0.081(4) 0.054(3) 0.061(4) -0.030(3) -0.013(3) 0.023(3)
C16 0.128(5) 0.082(4) 0.027(3) -0.013(3) 0.016(3) -0.053(4)
C17 0.056(3) 0.075(4) 0.056(3) -0.039(3) -0.005(3) -0.010(3)
C18 0.0261(19) 0.036(2) 0.031(2) -0.0017(17) 0.0073(15) 0.0061(16)
C19 0.033(2) 0.045(2) 0.046(3) 0.004(2) 0.0138(17) -0.0018(19)
C20 0.040(2) 0.037(2) 0.057(3) -0.001(2) 0.009(2) 0.0104(19)
C21 0.030(2) 0.084(4) 0.057(3) -0.031(3) -0.001(2) 0.007(2)

loop_
_atom_type_symbol
_atom_type_description
_atom_type_scat_dispersion_real
_atom_type_scat_dispersion_imag
_atom_type_scat_source
C C 0.0033 0.0016 'International Tables Vol C Tables 4.2.6.8 and 6.1.1.4'
H H 0.0000 0.0000 'International Tables Vol C Tables 4.2.6.8 and 6.1.1.4'
P P 0.1023 0.0942 'International Tables Vol C Tables 4.2.6.8 and 6.1.1.4'

loop_
_geom_angle_atom_site_label_1
_geom_angle_atom_site_label_2
_geom_angle_atom_site_label_3
_geom_angle
C3 P1 C4 120.31(19)
C3 P1 P2 100.85(17)
C4 P1 P2 130.10(12)
C2 C1 P2 119.7(3)
C1 P2 P1 88.84(18)
C3 C2 C1 118.8(4)
C2 C3 P1 110.8(4)
C9 C4 C5 119.8(3)
C9 C4 P1 122.7(3)
C5 C4 P1 117.5(3)
C6 C5 C4 117.7(3)
C6 C5 C10 117.2(3)
C4 C5 C10 125.1(3)
C5 C6 C7 124.0(3)
C8 C7 C6 116.4(3)
C8 C7 C14 123.5(3)
C6 C7 C14 120.1(3)
C7 C8 C9 124.3(3)
C8 C9 C4 117.8(3)
C8 C9 C18 115.7(3)
C4 C9 C18 126.4(3)
C11 C10 C13 104.9(3)
C11 C10 C12 105.1(3)
C13 C10 C12 110.9(3)
C11 C10 C5 111.8(3)
C13 C10 C5 112.1(3)
C12 C10 C5 111.6(3)
C16 C14 C7 109.1(3)
C16 C14 C17 109.1(4)
C7 C14 C17 113.2(3)
C16 C14 C15 109.7(4)
C7 C14 C15 109.8(3)
C17 C14 C15 106.0(4)
C19 C18 C20 110.4(4)
C19 C18 C21 106.6(4)
C20 C18 C21 104.7(4)
C19 C18 C9 109.8(3)
C20 C18 C9 114.2(3)
C21 C18 C9 110.8(3)

loop_
_geom_bond_atom_site_label_1
_geom_bond_atom_site_label_2
_geom_bond_distance
P1 C3 1.725(4)
P1 C4 1.824(4)
P1 P2 2.0750(18)
C1 C2 1.412(7)
C1 P2 1.732(5)
C2 C3 1.349(6)
C4 C9 1.429(5)
C4 C5 1.432(5)
C5 C6 1.379(5)
C5 C10 1.556(5)
C6 C7 1.399(5)
C7 C8 1.379(5)
C7 C14 1.517(5)
C8 C9 1.381(5)
C9 C18 1.569(5)
C10 C11 1.538(5)
C10 C13 1.547(5)
C10 C12 1.547(5)
C14 C16 1.496(6)
C14 C17 1.536(6)
C14 C15 1.539(6)
C18 C19 1.524(6)
C18 C20 1.543(6)
C18 C21 1.550(6)

loop_
_geom_torsion_atom_site_label_1
_geom_torsion_atom_site_label_2
_geom_torsion_atom_site_label_3
_geom_torsion_atom_site_label_4
_geom_torsion
C2 C1 P2 P1 5.7(4)
C3 P1 P2 C1 -8.1(2)
C4 P1 P2 C1 -154.5(2)
P2 C1 C2 C3 0.1(6)
C1 C2 C3 P1 -7.5(5)
C4 P1 C3 C2 160.6(3)
P2 P1 C3 C2 9.9(3)
C3 P1 C4 C9 -80.4(3)
P2 P1 C4 C9 60.6(3)
C3 P1 C4 C5 99.5(3)
P2 P1 C4 C5 -119.5(2)
C9 C4 C5 C6 -0.7(5)
P1 C4 C5 C6 179.4(3)
C9 C4 C5 C10 -178.5(3)
P1 C4 C5 C10 1.6(5)
C4 C5 C6 C7 -0.3(5)
C10 C5 C6 C7 177.6(3)
C5 C6 C7 C8 -0.1(5)
C5 C6 C7 C14 178.3(3)
C6 C7 C8 C9 1.7(5)
C14 C7 C8 C9 -176.7(3)
C7 C8 C9 C4 -2.7(6)
C7 C8 C9 C18 180.0(3)
C5 C4 C9 C8 2.1(5)
P1 C4 C9 C8 -178.0(3)
C5 C4 C9 C18 179.1(3)
P1 C4 C9 C18 -1.0(5)
C6 C5 C10 C11 2.3(5)
C4 C5 C10 C11 -179.9(3)
C6 C5 C10 C13 119.8(4)
C4 C5 C10 C13 -62.4(5)
C6 C5 C10 C12 -115.1(4)
C4 C5 C10 C12 62.7(4)
C8 C7 C14 C16 114.0(5)
C6 C7 C14 C16 -64.4(5)
C8 C7 C14 C17 -7.6(5)
C6 C7 C14 C17 174.0(4)
C8 C7 C14 C15 -125.8(4)
C6 C7 C14 C15 55.8(5)
C8 C9 C18 C19 100.6(4)
C4 C9 C18 C19 -76.5(5)
C8 C9 C18 C20 -134.8(4)
C4 C9 C18 C20 48.1(5)
C8 C9 C18 C21 -16.8(5)
C4 C9 C18 C21 166.1(4)
